data_7154941
loop_
_publ_author_name
'Zang, Yi'
'Genta-Jouve, Gr\'egory'
'Retailleau, Pascal'
'Escargueil, Alexandre'
'Mann, St\'ephane'
'Nay, Bastien'
'Prado, Soizic'

_publ_section_title
;
 Talaroketals A and B, unusual bis(oxaphenalenone) spiro and fused ketals
 from the soil fungus Talaromyces stipitatus ATCC 10500.
;
_journal_issue 9
_journal_name_full 'Organic &amp; biomolecular chemistry'
_journal_page_first 2691
_journal_page_last 2697
_journal_paper_doi 10.1039/c5ob02657a
_journal_volume 14
_journal_year 2016
_chemical_absolute_configuration ad
_chemical_formula_moiety 'C35 H30 O11'
_chemical_formula_sum 'C35 H30 O11'
_chemical_formula_weight 626.59
_space_group_crystal_system triclinic
_space_group_IT_number 1
_space_group_name_Hall 'P 1'
_space_group_name_H-M_alt 'P 1'
_symmetry_space_group_name_Hall 'P 1'
_symmetry_space_group_name_H-M 'P 1'
_atom_sites_solution_hydrogens geom
_atom_sites_solution_primary direct
_atom_sites_solution_secondary difmap
_audit_creation_method SHELXL-2014/7
_audit_update_record
;
2015-12-24 deposited with the CCDC.
2016-01-26 downloaded from the CCDC.
;
_cell_angle_alpha 90.289(6)
_cell_angle_beta 110.381(8)
_cell_angle_gamma 105.805(7)
_cell_formula_units_Z 2
_cell_length_a 10.9476(7)
_cell_length_b 11.5394(7)
_cell_length_c 12.4589(8)
_cell_measurement_reflns_used 6064
_cell_measurement_temperature 193(2)
_cell_measurement_theta_max 68.2
_cell_measurement_theta_min 6.8
_cell_volume 1410.87(18)
_computing_cell_refinement 'CrystalClear-SM Expert 2.0 r4 (Rigaku, 2009)'
_computing_data_collection 'CrystalClear-SM Expert 2.0 r4 (Rigaku, 2009)'
_computing_data_reduction 'CrystalClear-SM Expert 2.0 r4 (Rigaku, 2009)'
_computing_structure_refinement 'SHELXL-2014/7 (Sheldrick, 2014)'
_computing_structure_solution 'SHELXS97 (Sheldrick, 2008)'
_diffrn_ambient_temperature 193(2)
_diffrn_detector_area_resol_mean 10
_diffrn_detector_type 'RAPID II large area curved imaging plate detector '
_diffrn_measured_fraction_theta_full 0.975
_diffrn_measured_fraction_theta_max 0.973
_diffrn_measurement_device 'four-circle partial \c goniometer diffractometer'
_diffrn_measurement_device_type 'Rigaku rapid II RAXIS conversion'
_diffrn_measurement_method 'profile data from \w-scans'
_diffrn_radiation_monochromator 'Confocal Osmic mirrors'
_diffrn_radiation_type CuK\a
_diffrn_radiation_wavelength 1.54187
_diffrn_reflns_av_R_equivalents 0.0789
_diffrn_reflns_av_unetI/netI 0.1084
_diffrn_reflns_laue_measured_fraction_full 0.975
_diffrn_reflns_laue_measured_fraction_max 0.973
_diffrn_reflns_limit_h_max 12
_diffrn_reflns_limit_h_min -12
_diffrn_reflns_limit_k_max 13
_diffrn_reflns_limit_k_min -12
_diffrn_reflns_limit_l_max 14
_diffrn_reflns_limit_l_min -15
_diffrn_reflns_number 19377
_diffrn_reflns_point_group_measured_fraction_full 0.833
_diffrn_reflns_point_group_measured_fraction_max 0.829
_diffrn_reflns_theta_full 67.687
_diffrn_reflns_theta_max 68.232
_diffrn_reflns_theta_min 6.759
_diffrn_source 'Rotating Anode'
_diffrn_source_type 'Rigaku micromax 007 1.2kW'
_diffrn_standards_number 0
_exptl_absorpt_coefficient_mu 0.923
_exptl_absorpt_correction_T_max 0.92
_exptl_absorpt_correction_T_min 0.62
_exptl_absorpt_correction_type multi-scan
_exptl_absorpt_process_details 'FS_ABSCOR (Rigaku, 2009)'
_exptl_crystal_colour colourless
_exptl_crystal_density_diffrn 1.475
_exptl_crystal_description cobbledstone
_exptl_crystal_F_000 656
_exptl_crystal_size_max 0.38
_exptl_crystal_size_mid 0.25
_exptl_crystal_size_min 0.09
_refine_diff_density_max 0.525
_refine_diff_density_min -0.472
_refine_diff_density_rms 0.116
_refine_ls_abs_structure_details
;
 Flack x determined using 1588 quotients [(I+)-(I-)]/[(I+)+(I-)]
 (Parsons, Flack and Wagner, Acta Cryst. B69 (2013) 249-259).
;
_refine_ls_abs_structure_Flack 0.07(14)
_refine_ls_extinction_coef 0.0084(15)
_refine_ls_extinction_expression Fc^*^=kFc[1+0.001xFc^2^\l^3^/sin(2\q)]^-1/4^
_refine_ls_extinction_method 'SHELXL-2014/7 (Sheldrick 2014'
_refine_ls_goodness_of_fit_ref 1.031
_refine_ls_hydrogen_treatment constr
_refine_ls_matrix_type full
_refine_ls_number_parameters 841
_refine_ls_number_reflns 8564
_refine_ls_number_restraints 58
_refine_ls_restrained_S_all 1.056
_refine_ls_R_factor_all 0.1084
_refine_ls_R_factor_gt 0.0813
_refine_ls_shift/su_max 0.000
_refine_ls_shift/su_mean 0.000
_refine_ls_structure_factor_coef Fsqd
_refine_ls_weighting_details 'w=1/[\s^2^(Fo^2^)+(0.1456P)^2^] where P=(Fo^2^+2Fc^2^)/3'
_refine_ls_weighting_scheme calc
_refine_ls_wR_factor_gt 0.2031
_refine_ls_wR_factor_ref 0.2384
_reflns_Friedel_coverage 0.704
_reflns_friedel_fraction_full 0.691
_reflns_friedel_fraction_max 0.685
_reflns_number_gt 5637
_reflns_number_total 8575
_reflns_threshold_expression 'I > 2\s(I)'
_cod_data_source_file c5ob02657a2.cif
_cod_data_source_block compound_2
_cod_depositor_comments 'Adding full bibliography for 7154941.cif.'
_cod_original_cell_volume 1410.87(17)
_cod_database_code 7154941
_shelx_shelxl_version_number 2014/7
_shelx_space_group_comment
;
The symmetry employed for this shelxl refinement is uniquely defined
by the following loop, which should always be used as a source of
symmetry information in preference to the above space-group names.
They are only intended as comments.
;
_shelx_estimated_absorpt_t_min 0.913
_shelx_estimated_absorpt_t_max 0.913

loop_
_space_group_symop_operation_xyz
'x, y, z'

loop_
_atom_site_label
_atom_site_type_symbol
_atom_site_fract_x
_atom_site_fract_y
_atom_site_fract_z
_atom_site_U_iso_or_equiv
_atom_site_adp_type
_atom_site_occupancy
_atom_site_site_symmetry_order
_atom_site_calc_flag
_atom_site_refinement_flags_posn
_atom_site_refinement_flags_adp
O1 O 0.7114(6) 0.2688(6) 0.5879(5) 0.0587(17) Uani 1 1 d . .
O2 O 0.5863(6) 0.4061(5) 0.5422(4) 0.0458(13) Uani 1 1 d . .
O3 O 0.4060(6) 0.1488(6) 0.7156(5) 0.0548(15) Uani 1 1 d . .
O4 O 0.3519(6) 0.0966(6) 0.8667(5) 0.0646(18) Uani 1 1 d . .
O5 O 0.4423(7) 0.2435(7) 1.0520(6) 0.071(2) Uani 1 1 d . .
H5O H 0.3840 0.1841 1.0064 0.106 Uiso 1 1 calc R U
O6 O 0.6425(6) 0.6164(6) 0.4258(5) 0.0585(16) Uani 1 1 d . .
O7 O 0.8014(7) 0.5952(7) 0.3680(6) 0.073(2) Uani 1 1 d . .
O8 O 1.0524(8) 0.6456(8) 0.5025(7) 0.081(2) Uani 1 1 d . .
H8O H 0.9851 0.6161 0.4416 0.121 Uiso 1 1 calc R U
O9 O 0.9607(7) 0.7799(8) 0.9616(6) 0.088(2) Uani 1 1 d . .
C13 C 0.5823(8) 0.2807(7) 0.5171(6) 0.0380(16) Uani 1 1 d . .
C10 C 0.5736(8) 0.2688(8) 0.3930(7) 0.0480(19) Uani 1 1 d . .
H10 H 0.5855 0.3509 0.3655 0.058 Uiso 1 1 calc R U
C11 C 0.6987(8) 0.2265(8) 0.4003(7) 0.049(2) Uani 1 1 d . .
H11 H 0.6751 0.1366 0.4012 0.059 Uiso 1 1 calc R U
C12 C 0.7955(9) 0.2876(10) 0.5200(7) 0.059(2) Uani 1 1 d . .
H12A H 0.8701 0.2499 0.5511 0.071 Uiso 1 1 calc R U
H12B H 0.8356 0.3752 0.5181 0.071 Uiso 1 1 calc R U
C14 C 0.4773(9) 0.1969(8) 0.5530(7) 0.050(2) Uani 1 1 d . .
H14A H 0.4698 0.1118 0.5314 0.060 Uiso 1 1 calc R U
H14B H 0.3875 0.2104 0.5134 0.060 Uiso 1 1 calc R U
C1 C 0.5168(8) 0.2193(7) 0.6808(7) 0.0441(18) Uani 1 1 d . .
H1 H 0.5991 0.1916 0.7191 0.053 Uiso 1 1 calc R U
C9A C 0.5516(8) 0.3490(8) 0.7167(7) 0.047(2) Uani 1 1 d . .
C9 C 0.5898(8) 0.4356(7) 0.6488(7) 0.0407(18) Uani 1 1 d . .
C8 C 0.6349(8) 0.5573(8) 0.6921(7) 0.0425(18) Uani 1 1 d . .
C7 C 0.6559(8) 0.5939(8) 0.8054(7) 0.0470(19) Uani 1 1 d . .
C6A C 0.6153(8) 0.5079(9) 0.8776(7) 0.049(2) Uani 1 1 d . .
C3B C 0.5576(8) 0.3843(7) 0.8268(7) 0.0400(17) Uani 1 1 d . .
C3A C 0.4975(9) 0.2915(9) 0.8834(7) 0.051(2) Uani 1 1 d . .
C3 C 0.4168(8) 0.1746(8) 0.8250(7) 0.049(2) Uani 1 1 d . .
C4 C 0.5038(9) 0.3218(9) 0.9932(7) 0.058(2) Uani 1 1 d . .
C5 C 0.5722(9) 0.4409(9) 1.0482(7) 0.057(2) Uani 1 1 d . .
H5 H 0.5808 0.4566 1.1259 0.068 Uiso 1 1 calc R U
C6 C 0.6274(10) 0.5362(10) 0.9963(8) 0.061(3) Uani 1 1 d . .
C8' C 0.7316(9) 0.7292(8) 0.8280(7) 0.053(2) Uani 1 1 d . .
H8' H 0.7118 0.7715 0.8874 0.063 Uiso 1 1 calc R U
C9' C 0.6797(9) 0.7732(8) 0.7102(8) 0.056(2) Uani 1 1 d . U
H9' H 0.7431 0.8522 0.7056 0.067 Uiso 1 1 calc R U
O10 O 0.5464(6) 0.7810(6) 0.6815(6) 0.0676(18) Uani 1 1 d D U
C34 C 0.5299(15) 0.8895(13) 0.6650(14) 0.218(10) Uani 1 1 d D U
O11 O 0.589(2) 0.9607(15) 0.613(2) 0.286(11) Uani 1 1 d D U
C35 C 0.4007(19) 0.9004(17) 0.676(2) 0.285(16) Uani 1 1 d D U
H35A H 0.3686 0.8364 0.7198 0.428 Uiso 1 1 calc R U
H35B H 0.4187 0.9797 0.7167 0.428 Uiso 1 1 calc R U
H35C H 0.3309 0.8922 0.5993 0.428 Uiso 1 1 calc R U
C9A' C 0.6856(8) 0.6683(7) 0.6346(7) 0.0436(19) Uani 1 1 d . .
C3B' C 0.8331(8) 0.6866(9) 0.6549(8) 0.053(2) Uani 1 1 d . .
C6A' C 0.9317(9) 0.7226(8) 0.7680(7) 0.051(2) Uani 1 1 d . .
C7' C 0.8829(10) 0.7462(9) 0.8605(8) 0.060(2) Uani 1 1 d . .
C6' C 1.0718(9) 0.7343(9) 0.7878(9) 0.061(2) Uani 1 1 d . .
C5' C 1.1031(9) 0.7047(10) 0.6940(10) 0.069(3) Uani 1 1 d . .
H5' H 1.1948 0.7088 0.7060 0.083 Uiso 1 1 calc R U
C4' C 1.0084(10) 0.6703(10) 0.5862(9) 0.064(3) Uani 1 1 d . .
C3A' C 0.8711(9) 0.6628(9) 0.5633(8) 0.058(2) Uani 1 1 d . .
C3' C 0.7695(9) 0.6236(8) 0.4477(7) 0.052(2) Uani 1 1 d . .
C1' C 0.6049(9) 0.6741(8) 0.5106(7) 0.051(2) Uani 1 1 d . .
H1A' H 0.5073 0.6350 0.4960 0.061 Uiso 1 1 calc R U
H1B' H 0.6158 0.7603 0.4976 0.061 Uiso 1 1 calc R U
C30 C 0.7531(10) 0.2609(11) 0.3053(8) 0.071(3) Uani 1 1 d . .
H30A H 0.7794 0.3493 0.3059 0.107 Uiso 1 1 calc R U
H30B H 0.6823 0.2236 0.2307 0.107 Uiso 1 1 calc R U
H30C H 0.8328 0.2322 0.3175 0.107 Uiso 1 1 calc R U
C31 C 0.4384(9) 0.1830(9) 0.3103(7) 0.060(2) Uani 1 1 d . .
H31A H 0.4301 0.1001 0.3311 0.090 Uiso 1 1 calc R U
H31B H 0.4366 0.1856 0.2312 0.090 Uiso 1 1 calc R U
H31C H 0.3623 0.2085 0.3160 0.090 Uiso 1 1 calc R U
C32 C 0.6942(12) 0.6573(9) 1.0609(8) 0.068(3) Uani 1 1 d . .
H32A H 0.7019 0.6522 1.1413 0.103 Uiso 1 1 calc R U
H32B H 0.6400 0.7119 1.0268 0.103 Uiso 1 1 calc R U
H32C H 0.7854 0.6887 1.0576 0.103 Uiso 1 1 calc R U
C33 C 1.1847(10) 0.7804(12) 0.9025(10) 0.086(4) Uani 1 1 d . .
H33A H 1.1964 0.8663 0.9209 0.129 Uiso 1 1 calc R U
H33B H 1.2696 0.7707 0.8994 0.129 Uiso 1 1 calc R U
H33C H 1.1617 0.7342 0.9622 0.129 Uiso 1 1 calc R U
O12 O 0.9895(6) 0.4012(6) 0.1791(5) 0.0539(15) Uani 1 1 d . .
O13 O 1.1140(5) 0.2657(5) 0.2076(5) 0.0451(13) Uani 1 1 d . .
O14 O 1.2861(6) 0.5190(5) 0.4968(5) 0.0493(14) Uani 1 1 d . .
O15 O 1.3354(6) 0.5687(6) 0.6814(5) 0.0550(15) Uani 1 1 d . .
O16 O 1.2378(7) 0.4195(6) 0.8058(5) 0.0594(16) Uani 1 1 d . .
H16A H 1.2703 0.4889 0.7895 0.089 Uiso 1 1 calc R U
O17 O 1.1575(6) -0.1025(5) 0.3675(5) 0.0624(17) Uani 1 1 d D .
O18 O 1.1198(9) -0.2732(8) 0.2587(9) 0.114(3) Uani 1 1 d D .
O19 O 1.0609(6) 0.0581(6) 0.0522(5) 0.0578(15) Uani 1 1 d . .
O20 O 0.9030(7) 0.0845(7) -0.1016(5) 0.0736(19) Uani 1 1 d . .
O21 O 0.6528(7) 0.0370(7) -0.1206(6) 0.079(2) Uani 1 1 d . .
H21 H 0.7201 0.0570 -0.1415 0.118 Uiso 1 1 calc R U
O22 O 0.7396(7) -0.1073(7) 0.3909(6) 0.074(2) Uani 1 1 d . .
C36 C 1.1162(9) 0.3904(8) 0.1890(7) 0.051(2) Uani 1 1 d . .
C37 C 0.9068(9) 0.3878(10) 0.0572(8) 0.061(3) Uani 1 1 d . .
H37A H 0.8347 0.4283 0.0437 0.074 Uiso 1 1 calc R U
H37B H 0.8636 0.3011 0.0270 0.074 Uiso 1 1 calc R U
C38 C 1.0048(9) 0.4472(9) 0.0009(7) 0.055(2) Uani 1 1 d . .
H38 H 1.0278 0.5371 0.0170 0.066 Uiso 1 1 calc R U
C39 C 1.1310(8) 0.4067(8) 0.0711(7) 0.050(2) Uani 1 1 d . .
H39 H 1.1219 0.3258 0.0348 0.060 Uiso 1 1 calc R U
C40 C 1.2221(9) 0.4728(8) 0.2903(7) 0.051(2) Uani 1 1 d . .
H40A H 1.2310 0.5582 0.2750 0.061 Uiso 1 1 calc R U
H40B H 1.3112 0.4580 0.3052 0.061 Uiso 1 1 calc R U
C41 C 1.1805(8) 0.4488(8) 0.3941(7) 0.048(2) Uani 1 1 d . .
H41 H 1.0973 0.4756 0.3807 0.057 Uiso 1 1 calc R U
C42 C 1.1439(7) 0.3174(7) 0.4045(7) 0.0403(17) Uani 1 1 d . .
C43 C 1.1091(8) 0.2325(9) 0.3108(7) 0.047(2) Uani 1 1 d . .
C44 C 1.1355(8) 0.2792(9) 0.5094(7) 0.049(2) Uani 1 1 d . .
C45 C 1.1908(8) 0.3723(8) 0.6050(7) 0.0443(18) Uani 1 1 d . .
C46 C 1.2712(8) 0.4911(8) 0.5972(7) 0.0445(18) Uani 1 1 d . .
C47 C 1.1810(8) 0.3392(8) 0.7085(7) 0.052(2) Uani 1 1 d . .
C48 C 1.1147(8) 0.2180(8) 0.7185(7) 0.047(2) Uani 1 1 d . .
H48 H 1.1027 0.1989 0.7889 0.057 Uiso 1 1 calc R U
C49 C 1.0689(9) 0.1301(9) 0.6322(7) 0.054(2) Uani 1 1 d . .
C50 C 1.0803(8) 0.1568(9) 0.5217(7) 0.052(2) Uani 1 1 d . .
C51 C 1.0432(8) 0.0710(8) 0.4233(7) 0.0456(19) Uani 1 1 d . .
C52 C 1.0639(7) 0.1112(7) 0.3241(6) 0.0450(19) Uani 1 1 d . .
C53 C 1.0148(8) 0.0025(8) 0.2319(7) 0.0467(19) Uani 1 1 d . .
C54 C 1.0187(8) -0.1050(8) 0.3086(7) 0.048(2) Uani 1 1 d . .
H54 H 0.9594 -0.1855 0.2650 0.057 Uiso 1 1 calc R U
C55 C 0.9692(8) -0.0623(8) 0.3972(7) 0.049(2) Uani 1 1 d . .
H55 H 0.9895 -0.1059 0.4676 0.059 Uiso 1 1 calc R U
C56 C 0.8151(9) -0.0790(8) 0.3369(7) 0.053(2) Uani 1 1 d . .
C57 C 0.7678(9) -0.0531(8) 0.2144(7) 0.051(2) Uani 1 1 d . .
C58 C 0.8660(8) -0.0156(8) 0.1628(7) 0.048(2) Uani 1 1 d . .
C59 C 0.6293(9) -0.0643(8) 0.1474(8) 0.055(2) Uani 1 1 d . .
C60 C 0.5965(9) -0.0316(10) 0.0375(8) 0.063(3) Uani 1 1 d . .
H60 H 0.5046 -0.0355 -0.0058 0.076 Uiso 1 1 calc R U
C61 C 0.6930(9) 0.0065(8) -0.0114(7) 0.057(2) Uani 1 1 d . .
C62 C 0.8299(9) 0.0146(9) 0.0489(8) 0.055(2) Uani 1 1 d . .
C63 C 0.9326(10) 0.0524(9) -0.0039(8) 0.060(2) Uani 1 1 d . .
C64 C 1.0951(9) -0.0033(10) 0.1548(7) 0.056(2) Uani 1 1 d . .
H64A H 1.1933 0.0323 0.2006 0.068 Uiso 1 1 calc R U
H64B H 1.0805 -0.0896 0.1310 0.068 Uiso 1 1 calc R U
C65 C 0.9508(10) 0.4134(10) -0.1306(8) 0.064(3) Uani 1 1 d . .
H65A H 0.9345 0.3263 -0.1473 0.096 Uiso 1 1 calc R U
H65B H 1.0182 0.4586 -0.1618 0.096 Uiso 1 1 calc R U
H65C H 0.8653 0.4339 -0.1662 0.096 Uiso 1 1 calc R U
C66 C 1.2653(9) 0.4964(11) 0.0732(8) 0.070(3) Uani 1 1 d . .
H66A H 1.2716 0.5779 0.1017 0.105 Uiso 1 1 calc R U
H66B H 1.2672 0.4967 -0.0049 0.105 Uiso 1 1 calc R U
H66C H 1.3426 0.4715 0.1242 0.105 Uiso 1 1 calc R U
C67 C 1.0097(11) 0.0032(10) 0.6564(8) 0.071(3) Uani 1 1 d . .
H67A H 1.0701 -0.0457 0.6562 0.106 Uiso 1 1 calc R U
H67B H 0.9198 -0.0332 0.5967 0.106 Uiso 1 1 calc R U
H67C H 1.0008 0.0061 0.7319 0.106 Uiso 1 1 calc R U
C68 C 0.5158(10) -0.1073(10) 0.1933(9) 0.070(3) Uani 1 1 d . .
H68A H 0.4278 -0.1197 0.1304 0.105 Uiso 1 1 calc R U
H68B H 0.5261 -0.0464 0.2533 0.105 Uiso 1 1 calc R U
H68C H 0.5199 -0.1839 0.2259 0.105 Uiso 1 1 calc R U
C69 C 1.1934(11) -0.1945(10) 0.3386(10) 0.076(3) Uani 1 1 d D .
C70 C 1.3399(11) -0.1875(12) 0.4038(12) 0.113(5) Uani 1 1 d D .
H70A H 1.3812 -0.1188 0.4641 0.170 Uiso 1 1 calc R U
H70B H 1.3446 -0.2627 0.4391 0.170 Uiso 1 1 calc R U
H70C H 1.3894 -0.1767 0.3507 0.170 Uiso 1 1 calc R U

loop_
_atom_site_aniso_label
_atom_site_aniso_U_11
_atom_site_aniso_U_22
_atom_site_aniso_U_33
_atom_site_aniso_U_23
_atom_site_aniso_U_13
_atom_site_aniso_U_12
O1 0.052(3) 0.095(5) 0.041(3) 0.020(3) 0.017(2) 0.039(3)
O2 0.060(3) 0.045(3) 0.034(3) 0.001(2) 0.020(2) 0.012(3)
O3 0.056(3) 0.066(4) 0.047(3) 0.020(3) 0.026(3) 0.015(3)
O4 0.070(4) 0.078(5) 0.059(4) 0.036(3) 0.037(3) 0.026(3)
O5 0.084(5) 0.085(5) 0.058(4) 0.033(4) 0.041(3) 0.027(4)
O6 0.060(4) 0.073(4) 0.042(3) 0.016(3) 0.019(3) 0.019(3)
O7 0.081(5) 0.091(5) 0.057(4) 0.010(4) 0.034(3) 0.029(4)
O8 0.076(5) 0.098(6) 0.088(5) 0.014(5) 0.045(4) 0.035(4)
O9 0.078(5) 0.117(6) 0.044(3) -0.007(4) 0.008(3) 0.010(4)
C13 0.045(4) 0.042(4) 0.035(4) -0.002(3) 0.017(3) 0.021(3)
C10 0.051(5) 0.061(5) 0.041(4) 0.005(4) 0.022(3) 0.023(4)
C11 0.055(5) 0.054(5) 0.044(4) -0.007(4) 0.017(4) 0.026(4)
C12 0.048(5) 0.089(7) 0.053(5) 0.009(5) 0.024(4) 0.032(5)
C14 0.051(4) 0.051(5) 0.047(4) 0.016(4) 0.018(3) 0.015(4)
C1 0.053(5) 0.039(4) 0.046(4) 0.011(3) 0.021(3) 0.019(4)
C9A 0.050(4) 0.059(5) 0.040(4) 0.018(4) 0.021(3) 0.022(4)
C9 0.051(4) 0.041(4) 0.041(4) 0.011(3) 0.021(3) 0.024(3)
C8 0.048(4) 0.048(5) 0.041(4) 0.016(3) 0.022(3) 0.022(3)
C7 0.054(4) 0.044(5) 0.050(4) 0.016(4) 0.020(4) 0.024(4)
C6A 0.052(5) 0.063(6) 0.041(4) 0.017(4) 0.020(3) 0.026(4)
C3B 0.056(4) 0.030(4) 0.042(4) 0.008(3) 0.020(3) 0.022(3)
C3A 0.061(5) 0.067(6) 0.048(5) 0.028(4) 0.032(4) 0.036(4)
C3 0.054(5) 0.046(5) 0.052(5) 0.015(4) 0.021(4) 0.020(4)
C4 0.064(5) 0.077(7) 0.043(4) 0.022(4) 0.023(4) 0.032(5)
C5 0.067(5) 0.082(7) 0.035(4) 0.017(4) 0.024(4) 0.034(5)
C6 0.063(5) 0.084(7) 0.046(5) 0.019(5) 0.024(4) 0.034(5)
C8' 0.069(6) 0.047(5) 0.045(4) 0.006(4) 0.023(4) 0.018(4)
C9' 0.071(5) 0.045(5) 0.059(5) 0.014(4) 0.027(4) 0.026(4)
O10 0.064(4) 0.064(4) 0.091(5) 0.024(4) 0.038(3) 0.031(3)
C34 0.233(16) 0.155(12) 0.32(2) 0.082(12) 0.119(15) 0.118(12)
O11 0.30(2) 0.225(17) 0.39(3) 0.138(18) 0.17(2) 0.105(15)
C35 0.26(2) 0.23(3) 0.47(4) 0.07(3) 0.18(2) 0.15(2)
C9A' 0.046(4) 0.042(4) 0.043(4) 0.011(3) 0.017(3) 0.012(3)
C3B' 0.049(4) 0.063(6) 0.049(4) 0.022(4) 0.020(4) 0.017(4)
C6A' 0.055(5) 0.052(5) 0.050(5) 0.012(4) 0.020(4) 0.021(4)
C7' 0.072(6) 0.053(5) 0.051(5) 0.011(4) 0.020(4) 0.016(5)
C6' 0.047(5) 0.067(6) 0.065(6) 0.020(5) 0.012(4) 0.022(4)
C5' 0.051(5) 0.079(7) 0.086(7) 0.028(6) 0.027(5) 0.031(5)
C4' 0.067(6) 0.079(7) 0.075(6) 0.037(6) 0.044(5) 0.044(5)
C3A' 0.052(5) 0.067(6) 0.055(5) 0.023(4) 0.021(4) 0.015(4)
C3' 0.054(5) 0.062(6) 0.045(4) 0.018(4) 0.024(4) 0.015(4)
C1' 0.053(4) 0.063(5) 0.040(4) 0.016(4) 0.020(3) 0.019(4)
C30 0.056(5) 0.104(9) 0.059(6) 0.012(6) 0.027(4) 0.024(5)
C31 0.052(5) 0.081(7) 0.044(5) 0.006(4) 0.019(4) 0.011(5)
C32 0.111(8) 0.064(6) 0.046(5) 0.005(5) 0.039(5) 0.038(6)
C33 0.059(6) 0.105(9) 0.078(7) 0.015(7) 0.011(5) 0.016(6)
O12 0.047(3) 0.078(4) 0.047(3) 0.018(3) 0.021(2) 0.028(3)
O13 0.053(3) 0.051(3) 0.038(3) 0.012(2) 0.020(2) 0.021(3)
O14 0.058(3) 0.052(3) 0.043(3) 0.009(3) 0.023(2) 0.019(3)
O15 0.056(3) 0.059(4) 0.047(3) 0.000(3) 0.018(3) 0.012(3)
O16 0.068(4) 0.062(4) 0.044(3) 0.001(3) 0.021(3) 0.012(3)
O17 0.055(3) 0.053(4) 0.072(4) 0.015(3) 0.006(3) 0.026(3)
O18 0.108(7) 0.098(7) 0.132(8) -0.014(6) 0.010(6) 0.071(6)
O19 0.065(4) 0.065(4) 0.049(3) 0.012(3) 0.024(3) 0.025(3)
O20 0.090(5) 0.093(5) 0.048(3) 0.025(3) 0.028(3) 0.039(4)
O21 0.075(4) 0.103(6) 0.057(4) 0.027(4) 0.010(3) 0.042(4)
O22 0.070(4) 0.093(5) 0.064(4) 0.027(4) 0.036(3) 0.019(4)
C36 0.055(5) 0.057(5) 0.053(5) 0.024(4) 0.024(4) 0.032(4)
C37 0.054(5) 0.080(7) 0.054(5) 0.023(5) 0.014(4) 0.031(4)
C38 0.058(5) 0.066(6) 0.047(4) 0.023(4) 0.020(4) 0.026(4)
C39 0.050(4) 0.063(5) 0.042(4) 0.009(4) 0.024(3) 0.015(4)
C40 0.056(5) 0.058(5) 0.049(5) 0.021(4) 0.024(4) 0.025(4)
C41 0.047(4) 0.053(5) 0.045(4) 0.013(4) 0.020(3) 0.015(4)
C42 0.037(4) 0.046(4) 0.039(4) 0.007(3) 0.013(3) 0.015(3)
C43 0.042(4) 0.070(6) 0.038(4) 0.012(4) 0.018(3) 0.023(4)
C44 0.034(4) 0.077(6) 0.036(4) 0.009(4) 0.012(3) 0.018(4)
C45 0.042(4) 0.054(5) 0.050(4) 0.013(4) 0.024(3) 0.025(4)
C46 0.040(4) 0.049(5) 0.048(4) 0.000(4) 0.018(3) 0.016(3)
C47 0.041(4) 0.069(6) 0.046(4) 0.014(4) 0.019(3) 0.012(4)
C48 0.046(4) 0.058(5) 0.042(4) 0.014(4) 0.019(3) 0.017(4)
C49 0.052(5) 0.067(6) 0.045(4) 0.010(4) 0.021(4) 0.016(4)
C50 0.045(4) 0.061(5) 0.050(5) 0.022(4) 0.017(4) 0.019(4)
C51 0.051(4) 0.045(4) 0.039(4) -0.005(3) 0.015(3) 0.013(4)
C52 0.039(4) 0.044(4) 0.042(4) 0.005(3) 0.009(3) 0.004(3)
C53 0.048(4) 0.047(5) 0.048(4) 0.010(4) 0.018(3) 0.016(4)
C54 0.052(5) 0.043(5) 0.047(4) 0.004(3) 0.011(3) 0.019(4)
C55 0.051(5) 0.041(4) 0.048(4) 0.013(3) 0.014(4) 0.006(4)
C56 0.055(5) 0.052(5) 0.053(5) 0.008(4) 0.022(4) 0.014(4)
C57 0.054(5) 0.051(5) 0.047(4) 0.011(4) 0.013(4) 0.020(4)
C58 0.046(4) 0.049(5) 0.046(4) 0.006(4) 0.012(3) 0.013(4)
C59 0.051(5) 0.055(5) 0.055(5) -0.004(4) 0.017(4) 0.010(4)
C60 0.045(5) 0.078(7) 0.059(5) 0.006(5) 0.005(4) 0.023(4)
C61 0.061(5) 0.055(5) 0.046(5) 0.001(4) 0.006(4) 0.020(4)
C62 0.058(5) 0.065(6) 0.048(5) 0.015(4) 0.015(4) 0.030(4)
C63 0.069(6) 0.068(6) 0.047(5) 0.010(4) 0.022(4) 0.027(5)
C64 0.053(5) 0.075(6) 0.041(4) 0.008(4) 0.011(3) 0.025(4)
C65 0.061(6) 0.072(7) 0.056(5) 0.013(5) 0.015(4) 0.023(5)
C66 0.058(5) 0.104(9) 0.055(5) 0.022(5) 0.032(4) 0.019(5)
C67 0.076(6) 0.076(7) 0.055(5) 0.026(5) 0.027(5) 0.010(5)
C68 0.060(6) 0.070(6) 0.079(7) -0.013(5) 0.023(5) 0.020(5)
C69 0.075(7) 0.061(7) 0.091(8) 0.030(6) 0.020(6) 0.030(6)
C70 0.073(7) 0.081(9) 0.178(15) 0.043(9) 0.023(8) 0.039(7)

loop_
_atom_type_symbol
_atom_type_description
_atom_type_scat_dispersion_real
_atom_type_scat_dispersion_imag
_atom_type_scat_source
C C 0.0181 0.0091 'International Tables Vol C Tables 4.2.6.8 and 6.1.1.4'
H H 0.0000 0.0000 'International Tables Vol C Tables 4.2.6.8 and 6.1.1.4'
O O 0.0492 0.0322 'International Tables Vol C Tables 4.2.6.8 and 6.1.1.4'

loop_
_geom_angle_atom_site_label_1
_geom_angle_atom_site_label_2
_geom_angle_atom_site_label_3
_geom_angle
C13 O1 C12 107.4(5)
C9 O2 C13 115.6(5)
C3 O3 C1 116.8(6)
C4 O5 H5O 109.5
C3' O6 C1' 119.6(7)
C4' O8 H8O 109.5
O1 C13 O2 106.4(6)
O1 C13 C14 107.3(6)
O2 C13 C14 109.5(6)
O1 C13 C10 107.2(6)
O2 C13 C10 105.7(6)
C14 C13 C10 120.0(7)
C13 C10 C31 114.0(7)
C13 C10 C11 104.0(6)
C31 C10 C11 113.0(8)
C13 C10 H10 108.5
C31 C10 H10 108.5
C11 C10 H10 108.5
C30 C11 C12 114.5(7)
C30 C11 C10 115.0(7)
C12 C11 C10 99.3(6)
C30 C11 H11 109.2
C12 C11 H11 109.2
C10 C11 H11 109.2
O1 C12 C11 104.2(7)
O1 C12 H12A 110.9
C11 C12 H12A 110.9
O1 C12 H12B 110.9
C11 C12 H12B 110.9
H12A C12 H12B 108.9
C13 C14 C1 109.3(6)
C13 C14 H14A 109.8
C1 C14 H14A 109.8
C13 C14 H14B 109.8
C1 C14 H14B 109.8
H14A C14 H14B 108.3
C9A C1 O3 111.1(6)
C9A C1 C14 110.5(6)
O3 C1 C14 109.9(6)
C9A C1 H1 108.4
O3 C1 H1 108.4
C14 C1 H1 108.4
C9 C9A C3B 120.2(8)
C9 C9A C1 121.3(7)
C3B C9A C1 118.3(7)
O2 C9 C9A 122.4(7)
O2 C9 C8 118.8(6)
C9A C9 C8 118.9(7)
C9 C8 C7 121.9(7)
C9 C8 C9A' 128.3(7)
C7 C8 C9A' 109.4(7)
C8 C7 C6A 120.7(8)
C8 C7 C8' 106.7(7)
C6A C7 C8' 132.5(8)
C7 C6A C3B 115.7(7)
C7 C6A C6 125.6(9)
C3B C6A C6 118.8(7)
C9A C3B C3A 116.3(7)
C9A C3B C6A 122.0(7)
C3A C3B C6A 121.6(7)
C4 C3A C3 119.5(8)
C4 C3A C3B 118.2(9)
C3 C3A C3B 121.7(7)
O4 C3 O3 117.5(8)
O4 C3 C3A 123.7(8)
O3 C3 C3A 118.7(7)
O5 C4 C3A 123.4(9)
O5 C4 C5 116.1(8)
C3A C4 C5 120.4(8)
C6 C5 C4 124.1(8)
C6 C5 H5 117.9
C4 C5 H5 117.9
C5 C6 C6A 116.4(9)
C5 C6 C32 119.7(8)
C6A C6 C32 124.0(8)
C7' C8' C9' 107.8(7)
C7' C8' C7 109.2(7)
C9' C8' C7 103.1(7)
C7' C8' H8' 112.1
C9' C8' H8' 112.1
C7 C8' H8' 112.1
O10 C9' C8' 111.9(7)
O10 C9' C9A' 112.0(7)
C8' C9' C9A' 99.1(7)
O10 C9' H9' 111.1
C8' C9' H9' 111.1
C9A' C9' H9' 111.1
C34 O10 C9' 116.5(9)
O11 C34 O10 122.7(11)
O11 C34 C35 120.8(11)
O10 C34 C35 113.1(11)
C34 C35 H35A 109.5
C34 C35 H35B 109.5
H35A C35 H35B 109.5
C34 C35 H35C 109.5
H35A C35 H35C 109.5
H35B C35 H35C 109.5
C3B' C9A' C1' 111.7(6)
C3B' C9A' C8 108.8(6)
C1' C9A' C8 118.2(6)
C3B' C9A' C9' 106.5(7)
C1' C9A' C9' 109.0(7)
C8 C9A' C9' 101.6(6)
C3A' C3B' C6A' 120.7(8)
C3A' C3B' C9A' 119.5(7)
C6A' C3B' C9A' 119.7(8)
C3B' C6A' C6' 119.4(8)
C3B' C6A' C7' 117.3(8)
C6' C6A' C7' 123.2(8)
O9 C7' C6A' 122.5(9)
O9 C7' C8' 119.7(9)
C6A' C7' C8' 117.9(7)
C5' C6' C6A' 117.3(8)
C5' C6' C33 119.4(9)
C6A' C6' C33 123.3(10)
C4' C5' C6' 122.9(9)
C4' C5' H5' 118.6
C6' C5' H5' 118.6
O8 C4' C5' 117.0(9)
O8 C4' C3A' 122.0(9)
C5' C4' C3A' 121.0(9)
C3B' C3A' C4' 118.5(8)
C3B' C3A' C3' 120.7(8)
C4' C3A' C3' 120.7(9)
O7 C3' O6 118.1(8)
O7 C3' C3A' 120.9(8)
O6 C3' C3A' 121.0(8)
O6 C1' C9A' 115.4(7)
O6 C1' H1A' 108.4
C9A' C1' H1A' 108.4
O6 C1' H1B' 108.4
C9A' C1' H1B' 108.4
H1A' C1' H1B' 107.5
C11 C30 H30A 109.5
C11 C30 H30B 109.5
H30A C30 H30B 109.5
C11 C30 H30C 109.5
H30A C30 H30C 109.5
H30B C30 H30C 109.5
C10 C31 H31A 109.5
C10 C31 H31B 109.5
H31A C31 H31B 109.5
C10 C31 H31C 109.5
H31A C31 H31C 109.5
H31B C31 H31C 109.5
C6 C32 H32A 109.5
C6 C32 H32B 109.5
H32A C32 H32B 109.5
C6 C32 H32C 109.5
H32A C32 H32C 109.5
H32B C32 H32C 109.5
C6' C33 H33A 109.5
C6' C33 H33B 109.5
H33A C33 H33B 109.5
C6' C33 H33C 109.5
H33A C33 H33C 109.5
H33B C33 H33C 109.5
C36 O12 C37 108.0(6)
C43 O13 C36 115.5(7)
C46 O14 C41 116.1(6)
C47 O16 H16A 109.5
C69 O17 C54 116.2(7)
C63 O19 C64 119.0(7)
C61 O21 H21 109.5
O12 C36 O13 107.5(6)
O12 C36 C40 108.9(7)
O13 C36 C40 109.4(6)
O12 C36 C39 107.9(6)
O13 C36 C39 105.1(7)
C40 C36 C39 117.6(7)
O12 C37 C38 104.7(7)
O12 C37 H37A 110.8
C38 C37 H37A 110.8
O12 C37 H37B 110.8
C38 C37 H37B 110.8
H37A C37 H37B 108.9
C37 C38 C65 114.1(8)
C37 C38 C39 100.7(6)
C65 C38 C39 115.5(8)
C37 C38 H38 108.7
C65 C38 H38 108.7
C39 C38 H38 108.7
C36 C39 C66 115.8(7)
C36 C39 C38 103.2(6)
C66 C39 C38 112.2(8)
C36 C39 H39 108.5
C66 C39 H39 108.5
C38 C39 H39 108.5
C36 C40 C41 108.6(7)
C36 C40 H40A 110.0
C41 C40 H40A 110.0
C36 C40 H40B 110.0
C41 C40 H40B 110.0
H40A C40 H40B 108.4
O14 C41 C42 112.8(6)
O14 C41 C40 110.6(6)
C42 C41 C40 109.8(7)
O14 C41 H41 107.8
C42 C41 H41 107.8
C40 C41 H41 107.8
C43 C42 C44 120.3(8)
C43 C42 C41 121.3(7)
C44 C42 C41 118.3(7)
O13 C43 C52 119.9(8)
O13 C43 C42 122.1(8)
C52 C43 C42 117.9(7)
C42 C44 C50 122.4(8)
C42 C44 C45 115.9(8)
C50 C44 C45 121.7(7)
C47 C45 C46 121.0(8)
C47 C45 C44 117.8(8)
C46 C45 C44 120.6(7)
O15 C46 O14 117.1(7)
O15 C46 C45 122.8(7)
O14 C46 C45 120.0(7)
O16 C47 C45 122.0(8)
O16 C47 C48 117.3(7)
C45 C47 C48 120.6(8)
C49 C48 C47 122.0(7)
C49 C48 H48 119.0
C47 C48 H48 119.0
C48 C49 C50 120.5(8)
C48 C49 C67 117.0(7)
C50 C49 C67 122.5(8)
C44 C50 C51 116.1(7)
C44 C50 C49 117.0(8)
C51 C50 C49 126.9(8)
C52 C51 C50 119.8(7)
C52 C51 C55 107.6(7)
C50 C51 C55 132.3(7)
C43 C52 C51 123.2(7)
C43 C52 C53 127.1(7)
C51 C52 C53 109.5(6)
C58 C53 C64 111.8(7)
C58 C53 C52 108.0(7)
C64 C53 C52 120.0(7)
C58 C53 C54 105.4(6)
C64 C53 C54 109.2(7)
C52 C53 C54 101.0(6)
O17 C54 C55 107.3(6)
O17 C54 C53 109.0(6)
C55 C54 C53 99.7(7)
O17 C54 H54 113.3
C55 C54 H54 113.3
C53 C54 H54 113.3
C51 C55 C54 103.5(6)
C51 C55 C56 108.9(7)
C54 C55 C56 107.3(6)
C51 C55 H55 112.2
C54 C55 H55 112.2
C56 C55 H55 112.2
O22 C56 C57 123.3(8)
O22 C56 C55 119.8(7)
C57 C56 C55 116.8(7)
C58 C57 C59 118.6(7)
C58 C57 C56 118.0(7)
C59 C57 C56 123.4(8)
C62 C58 C57 121.2(7)
C62 C58 C53 118.2(7)
C57 C58 C53 120.5(7)
C60 C59 C57 119.3(8)
C60 C59 C68 118.0(8)
C57 C59 C68 122.7(8)
C61 C60 C59 121.7(8)
C61 C60 H60 119.2
C59 C60 H60 119.2
O21 C61 C60 118.3(8)
O21 C61 C62 120.3(9)
C60 C61 C62 121.4(8)
C61 C62 C58 117.7(8)
C61 C62 C63 121.6(8)
C58 C62 C63 120.7(8)
O20 C63 O19 117.3(8)
O20 C63 C62 121.1(8)
O19 C63 C62 121.6(7)
O19 C64 C53 115.3(7)
O19 C64 H64A 108.4
C53 C64 H64A 108.4
O19 C64 H64B 108.4
C53 C64 H64B 108.4
H64A C64 H64B 107.5
C38 C65 H65A 109.5
C38 C65 H65B 109.5
H65A C65 H65B 109.5
C38 C65 H65C 109.5
H65A C65 H65C 109.5
H65B C65 H65C 109.5
C39 C66 H66A 109.5
C39 C66 H66B 109.5
H66A C66 H66B 109.5
C39 C66 H66C 109.5
H66A C66 H66C 109.5
H66B C66 H66C 109.5
C49 C67 H67A 109.5
C49 C67 H67B 109.5
H67A C67 H67B 109.5
C49 C67 H67C 109.5
H67A C67 H67C 109.5
H67B C67 H67C 109.5
C59 C68 H68A 109.5
C59 C68 H68B 109.5
H68A C68 H68B 109.5
C59 C68 H68C 109.5
H68A C68 H68C 109.5
H68B C68 H68C 109.5
O18 C69 O17 123.9(9)
O18 C69 C70 121.9(11)
O17 C69 C70 113.9(10)
C69 C70 H70A 109.5
C69 C70 H70B 109.5
H70A C70 H70B 109.5
C69 C70 H70C 109.5
H70A C70 H70C 109.5
H70B C70 H70C 109.5

loop_
_geom_bond_atom_site_label_1
_geom_bond_atom_site_label_2
_geom_bond_distance
O1 C13 1.426(9)
O1 C12 1.430(9)
O2 C9 1.354(9)
O2 C13 1.465(9)
O3 C3 1.350(10)
O3 C1 1.467(9)
O4 C3 1.224(9)
O5 C4 1.351(10)
O5 H5O 0.8400
O6 C3' 1.299(10)
O6 C1' 1.473(11)
O7 C3' 1.230(10)
O8 C4' 1.350(11)
O8 H8O 0.8400
O9 C7' 1.237(10)
C13 C14 1.489(10)
C13 C10 1.518(10)
C10 C31 1.536(12)
C10 C11 1.549(11)
C10 H10 1.0000
C11 C30 1.511(12)
C11 C12 1.525(11)
C11 H11 1.0000
C12 H12A 0.9900
C12 H12B 0.9900
C14 C1 1.497(11)
C14 H14A 0.9900
C14 H14B 0.9900
C1 C9A 1.467(12)
C1 H1 1.0000
C9A C9 1.384(10)
C9A C3B 1.403(11)
C9 C8 1.391(11)
C8 C7 1.393(11)
C8 C9A' 1.535(10)
C7 C6A 1.428(11)
C7 C8' 1.527(12)
C6A C3B 1.433(11)
C6A C6 1.465(12)
C3B C3A 1.423(10)
C3A C4 1.383(12)
C3A C3 1.423(13)
C4 C5 1.412(14)
C5 C6 1.382(13)
C5 H5 0.9500
C6 C32 1.469(14)
C8' C7' 1.516(13)
C8' C9' 1.522(11)
C8' H8' 1.0000
C9' O10 1.406(11)
C9' C9A' 1.558(12)
C9' H9' 1.0000
O10 C34 1.319(12)
C34 O11 1.228(12)
C34 C35 1.507(14)
C35 H35A 0.9800
C35 H35B 0.9800
C35 H35C 0.9800
C9A' C3B' 1.499(11)
C9A' C1' 1.502(10)
C3B' C3A' 1.393(13)
C3B' C6A' 1.419(11)
C6A' C6' 1.433(12)
C6A' C7' 1.481(13)
C6' C5' 1.393(15)
C6' C33 1.502(14)
C5' C4' 1.355(14)
C5' H5' 0.9500
C4' C3A' 1.406(12)
C3A' C3' 1.457(12)
C1' H1A' 0.9900
C1' H1B' 0.9900
C30 H30A 0.9800
C30 H30B 0.9800
C30 H30C 0.9800
C31 H31A 0.9800
C31 H31B 0.9800
C31 H31C 0.9800
C32 H32A 0.9800
C32 H32B 0.9800
C32 H32C 0.9800
C33 H33A 0.9800
C33 H33B 0.9800
C33 H33C 0.9800
O12 C36 1.388(10)
O12 C37 1.454(10)
O13 C43 1.359(9)
O13 C36 1.454(10)
O14 C46 1.346(9)
O14 C41 1.441(9)
O15 C46 1.238(9)
O16 C47 1.366(10)
O16 H16A 0.8400
O17 C69 1.317(12)
O17 C54 1.431(9)
O18 C69 1.224(12)
O19 C63 1.316(10)
O19 C64 1.448(10)
O20 C63 1.233(10)
O21 C61 1.356(10)
O21 H21 0.8400
O22 C56 1.218(10)
C36 C40 1.486(12)
C36 C39 1.540(11)
C37 C38 1.497(12)
C37 H37A 0.9900
C37 H37B 0.9900
C38 C65 1.542(12)
C38 C39 1.552(12)
C38 H38 1.0000
C39 C66 1.542(12)
C39 H39 1.0000
C40 C41 1.518(10)
C40 H40A 0.9900
C40 H40B 0.9900
C41 C42 1.478(11)
C41 H41 1.0000
C42 C43 1.394(11)
C42 C44 1.406(10)
C43 C52 1.383(11)
C44 C50 1.409(12)
C44 C45 1.439(12)
C45 C47 1.378(11)
C45 C46 1.438(11)
C47 C48 1.418(11)
C48 C49 1.331(12)
C48 H48 0.9500
C49 C50 1.452(11)
C49 C67 1.509(13)
C50 C51 1.440(12)
C51 C52 1.391(10)
C51 C55 1.504(11)
C52 C53 1.540(12)
C53 C58 1.508(11)
C53 C64 1.523(12)
C53 C54 1.570(11)
C54 C55 1.521(12)
C54 H54 1.0000
C55 C56 1.544(11)
C55 H55 1.0000
C56 C57 1.492(11)
C57 C58 1.409(11)
C57 C59 1.423(12)
C58 C62 1.407(11)
C59 C60 1.372(13)
C59 C68 1.509(13)
C60 C61 1.371(13)
C60 H60 0.9500
C61 C62 1.399(12)
C62 C63 1.463(12)
C64 H64A 0.9900
C64 H64B 0.9900
C65 H65A 0.9800
C65 H65B 0.9800
C65 H65C 0.9800
C66 H66A 0.9800
C66 H66B 0.9800
C66 H66C 0.9800
C67 H67A 0.9800
C67 H67B 0.9800
C67 H67C 0.9800
C68 H68A 0.9800
C68 H68B 0.9800
C68 H68C 0.9800
C69 C70 1.504(13)
C70 H70A 0.9800
C70 H70B 0.9800
C70 H70C 0.9800

loop_
_geom_torsion_atom_site_label_1
_geom_torsion_atom_site_label_2
_geom_torsion_atom_site_label_3
_geom_torsion_atom_site_label_4
_geom_torsion
C12 O1 C13 O2 -95.4(7)
C12 O1 C13 C14 147.4(7)
C12 O1 C13 C10 17.3(9)
C9 O2 C13 O1 -68.3(7)
C9 O2 C13 C14 47.4(8)
C9 O2 C13 C10 178.0(6)
O1 C13 C10 C31 133.2(8)
O2 C13 C10 C31 -113.5(8)
C14 C13 C10 C31 10.7(12)
O1 C13 C10 C11 9.8(8)
O2 C13 C10 C11 123.0(6)
C14 C13 C10 C11 -112.8(8)
C13 C10 C11 C30 -153.2(8)
C31 C10 C11 C30 82.6(10)
C13 C10 C11 C12 -30.6(8)
C31 C10 C11 C12 -154.7(7)
C13 O1 C12 C11 -38.1(9)
C30 C11 C12 O1 164.8(8)
C10 C11 C12 O1 41.8(8)
O1 C13 C14 C1 51.8(9)
O2 C13 C14 C1 -63.3(8)
C10 C13 C14 C1 174.3(7)
C3 O3 C1 C9A -46.6(9)
C3 O3 C1 C14 -169.3(7)
C13 C14 C1 C9A 49.6(9)
C13 C14 C1 O3 172.6(6)
O3 C1 C9A C9 -144.0(7)
C14 C1 C9A C9 -21.7(11)
O3 C1 C9A C3B 41.8(9)
C14 C1 C9A C3B 164.2(7)
C13 O2 C9 C9A -18.7(10)
C13 O2 C9 C8 160.5(6)
C3B C9A C9 O2 179.7(7)
C1 C9A C9 O2 5.7(12)
C3B C9A C9 C8 0.5(12)
C1 C9A C9 C8 -173.6(7)
O2 C9 C8 C7 -172.6(7)
C9A C9 C8 C7 6.7(11)
O2 C9 C8 C9A' -0.9(12)
C9A C9 C8 C9A' 178.3(7)
C9 C8 C7 C6A -8.0(12)
C9A' C8 C7 C6A 178.9(7)
C9 C8 C7 C8' 168.7(7)
C9A' C8 C7 C8' -4.4(9)
C8 C7 C6A C3B 2.1(11)
C8' C7 C6A C3B -173.6(8)
C8 C7 C6A C6 -177.6(8)
C8' C7 C6A C6 6.7(15)
C9 C9A C3B C3A 170.8(7)
C1 C9A C3B C3A -14.9(11)
C9 C9A C3B C6A -6.4(12)
C1 C9A C3B C6A 167.9(7)
C7 C6A C3B C9A 4.9(11)
C6 C6A C3B C9A -175.3(8)
C7 C6A C3B C3A -172.1(8)
C6 C6A C3B C3A 7.6(12)
C9A C3B C3A C4 178.6(7)
C6A C3B C3A C4 -4.2(12)
C9A C3B C3A C3 -9.9(12)
C6A C3B C3A C3 167.3(8)
C1 O3 C3 O4 -158.3(7)
C1 O3 C3 C3A 24.3(11)
C4 C3A C3 O4 -0.7(13)
C3B C3A C3 O4 -172.1(8)
C4 C3A C3 O3 176.5(7)
C3B C3A C3 O3 5.1(12)
C3 C3A C4 O5 3.5(13)
C3B C3A C4 O5 175.3(8)
C3 C3A C4 C5 -173.8(8)
C3B C3A C4 C5 -2.0(12)
O5 C4 C5 C6 -172.4(9)
C3A C4 C5 C6 5.1(14)
C4 C5 C6 C6A -1.5(14)
C4 C5 C6 C32 178.8(9)
C7 C6A C6 C5 175.1(8)
C3B C6A C6 C5 -4.6(12)
C7 C6A C6 C32 -5.2(15)
C3B C6A C6 C32 175.1(9)
C8 C7 C8' C7' -83.5(8)
C6A C7 C8' C7' 92.7(11)
C8 C7 C8' C9' 30.9(9)
C6A C7 C8' C9' -152.9(9)
C7' C8' C9' O10 -169.5(7)
C7 C8' C9' O10 75.0(9)
C7' C8' C9' C9A' 72.2(8)
C7 C8' C9' C9A' -43.2(8)
C8' C9' O10 C34 118.6(11)
C9A' C9' O10 C34 -131.1(10)
C9' O10 C34 O11 41(2)
C9' O10 C34 C35 -159.8(14)
C9 C8 C9A' C3B' -83.3(10)
C7 C8 C9A' C3B' 89.2(8)
C9 C8 C9A' C1' 45.4(12)
C7 C8 C9A' C1' -142.1(8)
C9 C8 C9A' C9' 164.6(8)
C7 C8 C9A' C9' -22.9(8)
O10 C9' C9A' C3B' 167.9(6)
C8' C9' C9A' C3B' -73.9(7)
O10 C9' C9A' C1' 47.2(9)
C8' C9' C9A' C1' 165.4(6)
O10 C9' C9A' C8 -78.3(7)
C8' C9' C9A' C8 39.9(7)
C1' C9A' C3B' C3A' -22.9(11)
C8 C9A' C3B' C3A' 109.3(9)
C9' C9A' C3B' C3A' -141.8(8)
C1' C9A' C3B' C6A' 159.9(8)
C8 C9A' C3B' C6A' -67.9(10)
C9' C9A' C3B' C6A' 40.9(10)
C3A' C3B' C6A' C6' -0.2(13)
C9A' C3B' C6A' C6' 177.0(8)
C3A' C3B' C6A' C7' 179.9(8)
C9A' C3B' C6A' C7' -2.9(12)
C3B' C6A' C7' O9 -178.8(9)
C6' C6A' C7' O9 1.3(15)
C3B' C6A' C7' C8' 0.5(12)
C6' C6A' C7' C8' -179.4(8)
C9' C8' C7' O9 141.7(9)
C7 C8' C7' O9 -107.0(10)
C9' C8' C7' C6A' -37.6(11)
C7 C8' C7' C6A' 73.7(9)
C3B' C6A' C6' C5' -2.4(13)
C7' C6A' C6' C5' 177.5(9)
C3B' C6A' C6' C33 175.5(9)
C7' C6A' C6' C33 -4.6(15)
C6A' C6' C5' C4' 2.4(15)
C33 C6' C5' C4' -175.5(10)
C6' C5' C4' O8 179.2(9)
C6' C5' C4' C3A' 0.1(16)
C6A' C3B' C3A' C4' 2.7(14)
C9A' C3B' C3A' C4' -174.5(8)
C6A' C3B' C3A' C3' 178.8(8)
C9A' C3B' C3A' C3' 1.6(13)
O8 C4' C3A' C3B' 178.3(9)
C5' C4' C3A' C3B' -2.7(14)
O8 C4' C3A' C3' 2.1(15)
C5' C4' C3A' C3' -178.8(9)
C1' O6 C3' O7 -166.6(8)
C1' O6 C3' C3A' 14.1(12)
C3B' C3A' C3' O7 -175.4(8)
C4' C3A' C3' O7 0.7(14)
C3B' C3A' C3' O6 3.9(13)
C4' C3A' C3' O6 180.0(8)
C3' O6 C1' C9A' -36.7(10)
C3B' C9A' C1' O6 39.2(10)
C8 C9A' C1' O6 -88.1(9)
C9' C9A' C1' O6 156.7(7)
C37 O12 C36 O13 -96.5(7)
C37 O12 C36 C40 145.1(7)
C37 O12 C36 C39 16.5(9)
C43 O13 C36 O12 -68.8(8)
C43 O13 C36 C40 49.3(9)
C43 O13 C36 C39 176.4(6)
C36 O12 C37 C38 -35.9(9)
O12 C37 C38 C65 163.4(8)
O12 C37 C38 C39 38.9(9)
O12 C36 C39 C66 131.3(9)
O13 C36 C39 C66 -114.2(9)
C40 C36 C39 C66 7.8(12)
O12 C36 C39 C38 8.3(9)
O13 C36 C39 C38 122.8(7)
C40 C36 C39 C38 -115.2(8)
C37 C38 C39 C36 -28.4(9)
C65 C38 C39 C36 -151.8(8)
C37 C38 C39 C66 -153.7(8)
C65 C38 C39 C66 82.8(10)
O12 C36 C40 C41 51.7(9)
O13 C36 C40 C41 -65.5(9)
C39 C36 C40 C41 174.7(7)
C46 O14 C41 C42 -46.1(10)
C46 O14 C41 C40 -169.5(7)
C36 C40 C41 O14 174.9(6)
C36 C40 C41 C42 49.8(9)
O14 C41 C42 C43 -143.9(7)
C40 C41 C42 C43 -20.0(10)
O14 C41 C42 C44 40.6(10)
C40 C41 C42 C44 164.4(7)
C36 O13 C43 C52 159.5(7)
C36 O13 C43 C42 -18.2(10)
C44 C42 C43 O13 179.0(6)
C41 C42 C43 O13 3.6(11)
C44 C42 C43 C52 1.4(11)
C41 C42 C43 C52 -174.1(7)
C43 C42 C44 C50 -6.2(12)
C41 C42 C44 C50 169.4(7)
C43 C42 C44 C45 171.9(7)
C41 C42 C44 C45 -12.6(11)
C42 C44 C45 C47 178.1(7)
C50 C44 C45 C47 -3.8(12)
C42 C44 C45 C46 -11.0(11)
C50 C44 C45 C46 167.1(7)
C41 O14 C46 O15 -159.9(7)
C41 O14 C46 C45 24.1(10)
C47 C45 C46 O15 0.3(12)
C44 C45 C46 O15 -170.3(8)
C47 C45 C46 O14 176.0(8)
C44 C45 C46 O14 5.4(11)
C46 C45 C47 O16 5.0(13)
C44 C45 C47 O16 175.9(7)
C46 C45 C47 C48 -172.7(7)
C44 C45 C47 C48 -1.8(12)
O16 C47 C48 C49 -172.7(8)
C45 C47 C48 C49 5.1(13)
C47 C48 C49 C50 -2.6(13)
C47 C48 C49 C67 175.5(8)
C42 C44 C50 C51 5.1(11)
C45 C44 C50 C51 -172.8(7)
C42 C44 C50 C49 -176.0(7)
C45 C44 C50 C49 6.1(12)
C48 C49 C50 C44 -2.9(12)
C67 C49 C50 C44 179.1(8)
C48 C49 C50 C51 175.9(8)
C67 C49 C50 C51 -2.1(14)
C44 C50 C51 C52 0.5(11)
C49 C50 C51 C52 -178.4(8)
C44 C50 C51 C55 -172.3(9)
C49 C50 C51 C55 8.8(15)
O13 C43 C52 C51 -173.4(7)
C42 C43 C52 C51 4.3(11)
O13 C43 C52 C53 -0.3(12)
C42 C43 C52 C53 177.4(7)
C50 C51 C52 C43 -5.3(12)
C55 C51 C52 C43 169.2(7)
C50 C51 C52 C53 -179.5(7)
C55 C51 C52 C53 -5.0(9)
C43 C52 C53 C58 -84.9(9)
C51 C52 C53 C58 89.0(8)
C43 C52 C53 C64 44.8(12)
C51 C52 C53 C64 -141.3(7)
C43 C52 C53 C54 164.7(8)
C51 C52 C53 C54 -21.4(8)
C69 O17 C54 C55 138.9(8)
C69 O17 C54 C53 -114.0(8)
C58 C53 C54 O17 173.5(7)
C64 C53 C54 O17 53.2(9)
C52 C53 C54 O17 -74.2(8)
C58 C53 C54 C55 -74.3(7)
C64 C53 C54 C55 165.4(6)
C52 C53 C54 C55 38.0(7)
C52 C51 C55 C54 30.6(9)
C50 C51 C55 C54 -155.9(9)
C52 C51 C55 C56 -83.3(8)
C50 C51 C55 C56 90.2(10)
O17 C54 C55 C51 71.4(8)
C53 C54 C55 C51 -42.1(7)
O17 C54 C55 C56 -173.6(6)
C53 C54 C55 C56 72.9(7)
C51 C55 C56 O22 -103.2(9)
C54 C55 C56 O22 145.4(9)
C51 C55 C56 C57 73.9(9)
C54 C55 C56 C57 -37.5(9)
O22 C56 C57 C58 177.0(9)
C55 C56 C57 C58 0.1(12)
O22 C56 C57 C59 -3.0(15)
C55 C56 C57 C59 -180.0(8)
C59 C57 C58 C62 2.3(13)
C56 C57 C58 C62 -177.8(8)
C59 C57 C58 C53 177.5(8)
C56 C57 C58 C53 -2.6(12)
C64 C53 C58 C62 -25.7(11)
C52 C53 C58 C62 108.4(9)
C54 C53 C58 C62 -144.2(8)
C64 C53 C58 C57 159.0(8)
C52 C53 C58 C57 -66.9(10)
C54 C53 C58 C57 40.5(10)
C58 C57 C59 C60 -3.9(13)
C56 C57 C59 C60 176.2(9)
C58 C57 C59 C68 178.1(9)
C56 C57 C59 C68 -1.8(14)
C57 C59 C60 C61 3.0(16)
C68 C59 C60 C61 -178.9(9)
C59 C60 C61 O21 179.8(9)
C59 C60 C61 C62 -0.4(16)
O21 C61 C62 C58 178.6(9)
C60 C61 C62 C58 -1.2(14)
O21 C61 C62 C63 -1.7(14)
C60 C61 C62 C63 178.5(9)
C57 C58 C62 C61 0.2(14)
C53 C58 C62 C61 -175.1(8)
C57 C58 C62 C63 -179.5(8)
C53 C58 C62 C63 5.2(13)
C64 O19 C63 O20 -166.2(9)
C64 O19 C63 C62 16.4(13)
C61 C62 C63 O20 3.7(16)
C58 C62 C63 O20 -176.5(9)
C61 C62 C63 O19 -178.9(9)
C58 C62 C63 O19 0.8(15)
C63 O19 C64 C53 -38.5(11)
C58 C53 C64 O19 41.8(10)
C52 C53 C64 O19 -86.2(9)
C54 C53 C64 O19 158.0(7)
C54 O17 C69 O18 7.2(15)
C54 O17 C69 C70 -179.5(9)
